data_4062840
_journal_name_full Organometallics
_journal_paper_doi 10.1021/om049707a
_journal_year 2004
_chemical_formula_sum 'C22 H24 B2 Br4 Fe2 P2'
_chemical_formula_weight 803.31
_space_group_IT_number 2
_symmetry_cell_setting triclinic
_symmetry_space_group_name_Hall '-P 1'
_symmetry_space_group_name_H-M 'P -1'
_cell_angle_alpha 85.952(8)
_cell_angle_beta 83.493(8)
_cell_angle_gamma 73.518(8)
_cell_formula_units_Z 2
_cell_length_a 7.0864(7)
_cell_length_b 11.0523(11)
_cell_length_c 17.5153(18)
_cell_measurement_temperature 173(2)
_cell_volume 1305.9(2)
_diffrn_ambient_temperature 173(2)
_exptl_crystal_density_diffrn 2.043
_cod_depositor_comments
;
The following automatic conversions were performed:
'_symmetry_cell_setting' value 'Triclinic' changed to 'triclinic'
according to '/home/saulius/struct/CIF-dictionaries/cif_core.dic'
dictionary named 'cif_core.dic' version 2.4.1 from 2010-06-29.

Automatic conversion script
Id: cif_fix_enum 1527 2010-12-29 10:47:43Z saulius 
;
_cod_database_code 4062840

loop_
_symmetry_equiv_pos_as_xyz
'x, y, z'
'-x, -y, -z'

loop_
_atom_site_label
_atom_site_type_symbol
_atom_site_fract_x
_atom_site_fract_y
_atom_site_fract_z
_atom_site_U_iso_or_equiv
_atom_site_adp_type
_atom_site_occupancy
_atom_site_symmetry_multiplicity
_atom_site_calc_flag
_atom_site_refinement_flags
_atom_site_disorder_assembly
_atom_site_disorder_group
B1 B 1.0021(7) 0.2036(4) -0.0348(3) 0.0334(9) Uani 1 1 d . . .
Br11 Br 0.81624(8) 0.27409(5) -0.10931(3) 0.04744(14) Uani 1 1 d . . .
Br12 Br 1.26068(7) 0.22640(5) -0.05850(3) 0.04623(14) Uani 1 1 d . . .
Fe1 Fe 0.83609(8) 0.25754(5) 0.11949(3) 0.02483(13) Uani 1 1 d . . .
C11 C 0.9470(6) 0.1324(4) 0.0358(2) 0.0313(8) Uani 1 1 d . . .
C12 C 1.0623(6) 0.0993(4) 0.1003(2) 0.0336(9) Uani 1 1 d . . .
H12 H 1.1992 0.0928 0.0992 0.040 Uiso 1 1 calc R . .
C13 C 0.9381(7) 0.0783(3) 0.1655(3) 0.0362(9) Uani 1 1 d . . .
H13 H 0.9768 0.0558 0.2159 0.043 Uiso 1 1 calc R . .
C14 C 0.7457(7) 0.0965(4) 0.1431(3) 0.0388(9) Uani 1 1 d . . .
H14 H 0.6334 0.0879 0.1758 0.047 Uiso 1 1 calc R . .
C15 C 0.7502(6) 0.1295(4) 0.0641(3) 0.0345(9) Uani 1 1 d . . .
H15 H 0.6408 0.1470 0.0343 0.041 Uiso 1 1 calc R . .
C21 C 0.8457(6) 0.3726(3) 0.2036(2) 0.0273(7) Uani 1 1 d . . .
C22 C 0.9500(7) 0.4038(3) 0.1346(2) 0.0326(8) Uani 1 1 d . . .
H22 H 1.0855 0.4023 0.1280 0.039 Uiso 1 1 calc R . .
C23 C 0.8158(7) 0.4375(4) 0.0770(3) 0.0398(10) Uani 1 1 d . . .
H23 H 0.8468 0.4618 0.0251 0.048 Uiso 1 1 calc R . .
C24 C 0.6309(7) 0.4290(4) 0.1098(3) 0.0400(10) Uani 1 1 d . . .
H24 H 0.5144 0.4469 0.0840 0.048 Uiso 1 1 calc R . .
C25 C 0.6466(6) 0.3890(4) 0.1879(2) 0.0321(8) Uani 1 1 d . . .
H25 H 0.5427 0.3754 0.2237 0.039 Uiso 1 1 calc R . .
B2 B 0.9311(6) 0.3317(4) 0.2834(3) 0.0269(8) Uani 1 1 d . . .
Br21 Br 0.78841(6) 0.22736(4) 0.35427(2) 0.03639(12) Uani 1 1 d . . .
Br22 Br 1.22428(6) 0.25208(4) 0.27600(3) 0.03839(13) Uani 1 1 d . . .
Fe2 Fe 0.62334(7) 0.65197(4) 0.36387(3) 0.01988(13) Uani 1 1 d . . .
P1 P 0.88543(13) 0.49392(8) 0.33591(5) 0.02359(19) Uani 1 1 d . . .
C32 C 0.8436(5) 0.5483(3) 0.4290(2) 0.0248(7) Uani 1 1 d . . .
H32 H 0.8271 0.4982 0.4743 0.030 Uiso 1 1 calc R . .
C33 C 0.8376(5) 0.6774(3) 0.4279(2) 0.0259(7) Uani 1 1 d . . .
C33' C 0.8092(7) 0.7485(4) 0.5000(3) 0.0385(10) Uani 1 1 d . . .
H33A H 0.7337 0.7109 0.5405 0.058 Uiso 1 1 calc R . .
H33B H 0.7369 0.8370 0.4901 0.058 Uiso 1 1 calc R . .
H33C H 0.9385 0.7442 0.5167 0.058 Uiso 1 1 calc R . .
C34 C 0.8607(5) 0.7298(3) 0.3519(2) 0.0289(8) Uani 1 1 d . . .
C34' C 0.8651(6) 0.8637(4) 0.3336(3) 0.0443(11) Uani 1 1 d . . .
H34A H 0.9974 0.8712 0.3391 0.066 Uiso 1 1 calc R . .
H34B H 0.7679 0.9198 0.3691 0.066 Uiso 1 1 calc R . .
H34C H 0.8330 0.8876 0.2807 0.066 Uiso 1 1 calc R . .
C35 C 0.8856(5) 0.6414(3) 0.2948(2) 0.0270(7) Uani 1 1 d . . .
H35 H 0.9006 0.6600 0.2410 0.032 Uiso 1 1 calc R . .
P2 P 0.37696(14) 0.55526(10) 0.37160(7) 0.0341(2) Uani 1 1 d . . .
C42 C 0.3555(5) 0.6808(4) 0.4318(2) 0.0314(8) Uani 1 1 d . . .
H42 H 0.3383 0.6721 0.4863 0.038 Uiso 1 1 calc R . .
C43 C 0.3659(5) 0.7952(4) 0.3927(2) 0.0303(8) Uani 1 1 d . . .
C43' C 0.3356(6) 0.9160(4) 0.4325(3) 0.0409(10) Uani 1 1 d . . .
H43A H 0.1974 0.9663 0.4320 0.061 Uiso 1 1 calc R . .
H43B H 0.4222 0.9639 0.4056 0.061 Uiso 1 1 calc R . .
H43C H 0.3676 0.8969 0.4858 0.061 Uiso 1 1 calc R . .
C44 C 0.3984(5) 0.7821(4) 0.3116(2) 0.0294(8) Uani 1 1 d . . .
C44' C 0.4160(7) 0.8842(4) 0.2539(3) 0.0434(11) Uani 1 1 d . . .
H44A H 0.5315 0.8528 0.2169 0.065 Uiso 1 1 calc R . .
H44B H 0.4315 0.9560 0.2799 0.065 Uiso 1 1 calc R . .
H44C H 0.2965 0.9113 0.2267 0.065 Uiso 1 1 calc R . .
C45 C 0.4099(5) 0.6574(4) 0.2920(2) 0.0314(8) Uani 1 1 d . . .
H45 H 0.4334 0.6311 0.2405 0.038 Uiso 1 1 calc R . .

loop_
_atom_site_aniso_label
_atom_site_aniso_U_11
_atom_site_aniso_U_22
_atom_site_aniso_U_33
_atom_site_aniso_U_23
_atom_site_aniso_U_13
_atom_site_aniso_U_12
B1 0.039(2) 0.031(2) 0.029(2) -0.0090(18) -0.0016(18) -0.0059(18)
Br11 0.0549(3) 0.0583(3) 0.0293(2) 0.0055(2) -0.01529(19) -0.0135(2)
Br12 0.0412(2) 0.0506(3) 0.0457(3) -0.0002(2) 0.00288(19) -0.01406(19)
Fe1 0.0314(3) 0.0217(2) 0.0208(3) -0.0008(2) -0.0045(2) -0.0057(2)
C11 0.038(2) 0.0275(18) 0.0280(19) -0.0074(16) -0.0056(15) -0.0052(15)
C12 0.042(2) 0.0249(17) 0.028(2) -0.0008(15) -0.0020(16) 0.0004(15)
C13 0.054(2) 0.0212(17) 0.031(2) 0.0015(16) -0.0062(18) -0.0058(16)
C14 0.052(2) 0.0258(18) 0.041(2) -0.0004(18) 0.0003(19) -0.0167(17)
C15 0.043(2) 0.0300(18) 0.033(2) -0.0044(17) -0.0055(17) -0.0128(16)
C21 0.0343(19) 0.0259(17) 0.0231(18) -0.0062(14) -0.0039(14) -0.0091(14)
C22 0.049(2) 0.0255(17) 0.027(2) -0.0029(15) -0.0035(17) -0.0163(16)
C23 0.070(3) 0.0230(17) 0.026(2) 0.0022(16) -0.009(2) -0.0118(18)
C24 0.050(2) 0.0274(18) 0.037(2) -0.0062(17) -0.0185(19) 0.0044(17)
C25 0.0294(18) 0.0315(18) 0.033(2) -0.0077(16) -0.0063(15) -0.0024(15)
B2 0.0268(19) 0.0277(19) 0.025(2) -0.0047(16) -0.0029(15) -0.0057(15)
Br21 0.0496(2) 0.0370(2) 0.0249(2) -0.00049(16) 0.00013(16) -0.01744(17)
Br22 0.0278(2) 0.0376(2) 0.0450(3) -0.00934(18) -0.00490(16) 0.00094(15)
Fe2 0.0187(2) 0.0231(2) 0.0177(2) -0.00024(19) -0.00437(17) -0.00477(18)
P1 0.0228(4) 0.0247(4) 0.0223(4) -0.0026(4) -0.0043(3) -0.0039(3)
C32 0.0252(16) 0.0274(17) 0.0223(17) 0.0018(14) -0.0064(13) -0.0071(13)
C33 0.0213(16) 0.0263(17) 0.0308(19) -0.0030(15) -0.0101(14) -0.0040(13)
C33' 0.043(2) 0.038(2) 0.036(2) -0.0104(18) -0.0170(18) -0.0066(18)
C34 0.0185(16) 0.0282(17) 0.040(2) 0.0044(16) -0.0074(14) -0.0067(13)
C34' 0.034(2) 0.030(2) 0.072(3) 0.010(2) -0.012(2) -0.0146(17)
C35 0.0235(16) 0.0298(17) 0.0259(18) 0.0058(15) -0.0017(13) -0.0068(14)
P2 0.0246(4) 0.0351(5) 0.0456(6) -0.0048(5) -0.0048(4) -0.0119(4)
C42 0.0260(17) 0.039(2) 0.0283(19) -0.0031(17) 0.0050(14) -0.0099(15)
C43 0.0203(16) 0.0338(19) 0.034(2) -0.0078(17) -0.0022(14) -0.0023(14)
C43' 0.033(2) 0.042(2) 0.045(3) -0.016(2) -0.0013(17) -0.0034(17)
C44 0.0235(16) 0.0324(18) 0.0300(19) -0.0029(16) -0.0093(14) -0.0012(14)
C44' 0.043(2) 0.039(2) 0.040(2) 0.0114(19) -0.0145(19) 0.0017(18)
C45 0.0262(17) 0.036(2) 0.031(2) -0.0061(17) -0.0117(15) -0.0025(15)

loop_
_geom_bond_atom_site_label_1
_geom_bond_atom_site_label_2
_geom_bond_distance
_geom_bond_site_symmetry_2
_geom_bond_publ_flag
B1 C11 1.493(7) . ?
B1 Br12 1.915(5) . ?
B1 Br11 1.925(5) . ?
Fe1 C11 2.022(4) . ?
Fe1 C12 2.028(4) . ?
Fe1 C25 2.031(4) . ?
Fe1 C21 2.031(4) . ?
Fe1 C15 2.032(4) . ?
Fe1 C24 2.045(4) . ?
Fe1 C22 2.045(4) . ?
Fe1 C23 2.045(4) . ?
Fe1 C13 2.047(4) . ?
Fe1 C14 2.057(4) . ?
C11 C15 1.435(6) . ?
C11 C12 1.435(6) . ?
C12 C13 1.409(6) . ?
C12 H12 0.9500 . ?
C13 C14 1.417(6) . ?
C13 H13 0.9500 . ?
C14 C15 1.405(6) . ?
C14 H14 0.9500 . ?
C15 H15 0.9500 . ?
C21 C22 1.417(6) . ?
C21 C25 1.426(5) . ?
C21 B2 1.572(5) . ?
C22 C23 1.422(6) . ?
C22 H22 0.9500 . ?
C23 C24 1.395(7) . ?
C23 H23 0.9500 . ?
C24 C25 1.415(6) . ?
C24 H24 0.9500 . ?
C25 H25 0.9500 . ?
B2 P1 2.001(4) . ?
B2 Br22 2.006(4) . ?
B2 Br21 2.017(5) . ?
Fe2 C45 2.060(4) . ?
Fe2 C32 2.063(3) . ?
Fe2 C44 2.072(4) . ?
Fe2 C33 2.077(3) . ?
Fe2 C42 2.078(4) . ?
Fe2 C35 2.079(4) . ?
Fe2 C34 2.080(4) . ?
Fe2 C43 2.087(3) . ?
Fe2 P1 2.1942(10) . ?
Fe2 P2 2.2792(11) . ?
P1 C35 1.735(4) . ?
P1 C32 1.743(4) . ?
C32 C33 1.415(5) . ?
C32 H32 0.9500 . ?
C33 C34 1.424(6) . ?
C33 C33' 1.499(5) . ?
C33' H33A 0.9800 . ?
C33' H33B 0.9800 . ?
C33' H33C 0.9800 . ?
C34 C35 1.411(6) . ?
C34 C34' 1.500(5) . ?
C34' H34A 0.9800 . ?
C34' H34B 0.9800 . ?
C34' H34C 0.9800 . ?
C35 H35 0.9500 . ?
P2 C42 1.764(4) . ?
P2 C45 1.768(4) . ?
C42 C43 1.411(6) . ?
C42 H42 0.9500 . ?
C43 C44 1.424(6) . ?
C43 C43' 1.500(6) . ?
C43' H43A 0.9800 . ?
C43' H43B 0.9800 . ?
C43' H43C 0.9800 . ?
C44 C45 1.422(6) . ?
C44 C44' 1.484(6) . ?
C44' H44A 0.9800 . ?
C44' H44B 0.9800 . ?
C44' H44C 0.9800 . ?
C45 H45 0.9500 . ?
